data_4350075
loop_
_publ_author_name
'Xiang, Shiqun'
'Zhang, Xiaofeng'
'Chen, Hui'
'Li, Yinghua'
'Fan, Weibin'
'Huang, Deguang'

_publ_section_title
;
 Copper(ii) facilitated decarboxylation for the construction of
 pyridyl--pyrazole skeletons
;
_journal_issue 9
_journal_name_full 'Inorganic Chemistry Frontiers'
_journal_page_first 2359
_journal_paper_doi 10.1039/C9QI00599D
_journal_volume 6
_journal_year 2019
_chemical_formula_moiety 'C28 H22 Cu N8 O4'
_chemical_formula_sum 'C28 H22 Cu N8 O4'
_chemical_formula_weight 598.08
_chemical_name_common '[Cu(ligand)(Py)]2'
_space_group_IT_number 15
_space_group_name_Hall '-C 2yc'
_space_group_name_H-M_alt 'C 1 2/c 1'
_symmetry_cell_setting monoclinic
_symmetry_space_group_name_Hall '-C 2yc'
_symmetry_space_group_name_H-M 'C 1 2/c 1'
_atom_sites_solution_hydrogens geom
_atom_sites_solution_primary direct
_atom_sites_solution_secondary difmap
_audit_creation_method SHELXL-97
_audit_update_record
;
2018-09-05 deposited with the CCDC.	2019-07-22 downloaded from the CCDC.
;
_cell_angle_alpha 90.00
_cell_angle_beta 106.500(5)
_cell_angle_gamma 90.00
_cell_formula_units_Z 4
_cell_length_a 14.1353(7)
_cell_length_b 10.5943(5)
_cell_length_c 17.9376(9)
_cell_measurement_reflns_used 2352
_cell_measurement_temperature 100(2)
_cell_measurement_theta_max 28.8280
_cell_measurement_theta_min 3.9660
_cell_volume 2575.6(2)
_computing_cell_refinement 'CrysAlisPro, Agilent Technologies'
_computing_data_collection 'CrysAlisPro, Agilent Technologies'
_computing_data_reduction 'CrysAlisPro, Agilent Technologies'
_computing_molecular_graphics 'Bruker SHELXTL'
_computing_publication_material 'Bruker SHELXTL'
_computing_structure_refinement 'SHELXL-97 (Sheldrick, 1997)'
_computing_structure_solution 'SHELXS-97 (Sheldrick, 1990)'
_diffrn_ambient_temperature 100(2)
_diffrn_detector_area_resol_mean 10.5594
_diffrn_measured_fraction_theta_full 0.997
_diffrn_measured_fraction_theta_max 0.997
_diffrn_measurement_device_type 'SuperNova, Dual, Cu at zero, Atlas'
_diffrn_measurement_method '\w scans'
_diffrn_radiation_monochromator Mirror
_diffrn_radiation_source 'SuperNova (Mo) X-ray Source'
_diffrn_radiation_type MoK\a
_diffrn_radiation_wavelength 0.71073
_diffrn_reflns_av_R_equivalents 0.0332
_diffrn_reflns_av_sigmaI/netI 0.0489
_diffrn_reflns_limit_h_max 17
_diffrn_reflns_limit_h_min -12
_diffrn_reflns_limit_k_max 13
_diffrn_reflns_limit_k_min -11
_diffrn_reflns_limit_l_max 20
_diffrn_reflns_limit_l_min -22
_diffrn_reflns_number 5398
_diffrn_reflns_theta_full 26.00
_diffrn_reflns_theta_max 26.00
_diffrn_reflns_theta_min 3.69
_exptl_absorpt_coefficient_mu 0.901
_exptl_absorpt_correction_T_max 0.9314
_exptl_absorpt_correction_T_min 0.8546
_exptl_absorpt_correction_type multi-scan
_exptl_absorpt_process_details
; 
CrysAlisPro, Agilent Technologies,Version 1.171.36.28 
Empirical absorption correction using spherical harmonics, 
implemented in SCALE3 ABSPACK scaling algorithm. 
;
_exptl_crystal_colour blue
_exptl_crystal_density_diffrn 1.542
_exptl_crystal_density_method 'not measured'
_exptl_crystal_description prism
_exptl_crystal_F_000 1228
_exptl_crystal_size_max 0.18
_exptl_crystal_size_mid 0.12
_exptl_crystal_size_min 0.08
_refine_diff_density_max 0.351
_refine_diff_density_min -0.377
_refine_diff_density_rms 0.070
_refine_ls_extinction_method none
_refine_ls_goodness_of_fit_ref 1.044
_refine_ls_hydrogen_treatment mixed
_refine_ls_matrix_type full
_refine_ls_number_parameters 187
_refine_ls_number_reflns 2518
_refine_ls_number_restraints 0
_refine_ls_restrained_S_all 1.044
_refine_ls_R_factor_all 0.0536
_refine_ls_R_factor_gt 0.0377
_refine_ls_shift/su_max 0.000
_refine_ls_shift/su_mean 0.000
_refine_ls_structure_factor_coef Fsqd
_refine_ls_weighting_details 'calc w=1/[\s^2^(Fo^2^)+(0.0306P)^2^+2.3493P] where P=(Fo^2^+2Fc^2^)/3'
_refine_ls_weighting_scheme calc
_refine_ls_wR_factor_gt 0.0778
_refine_ls_wR_factor_ref 0.0844
_reflns_number_gt 2024
_reflns_number_total 2518
_reflns_threshold_expression >2sigma(I)
_cod_data_source_file c9qi00599d2.cif
_cod_data_source_block full_CCDC4
_cod_database_code 4350075

loop_
_symmetry_equiv_pos_as_xyz
'x, y, z'
'-x, y, -z+1/2'
'x+1/2, y+1/2, z'
'-x+1/2, y+1/2, -z+1/2'
'-x, -y, -z'
'x, -y, z-1/2'
'-x+1/2, -y+1/2, -z'
'x+1/2, -y+1/2, z-1/2'

loop_
_atom_site_label
_atom_site_type_symbol
_atom_site_fract_x
_atom_site_fract_y
_atom_site_fract_z
_atom_site_U_iso_or_equiv
_atom_site_adp_type
_atom_site_occupancy
_atom_site_symmetry_multiplicity
_atom_site_calc_flag
_atom_site_refinement_flags
Cu1 Cu 0.2500 0.2500 0.5000 0.01477(14) Uani 1 2 d S
O1 O 0.24825(11) 0.43052(16) 0.47735(9) 0.0177(4) Uani 1 1 d .
O2 O 0.21611(12) 0.58734(16) 0.39167(10) 0.0224(4) Uani 1 1 d .
N1 N 0.18289(13) 0.25794(19) 0.35734(11) 0.0157(4) Uani 1 1 d .
N2 N 0.14182(14) 0.2045(2) 0.28663(11) 0.0174(5) Uani 1 1 d .
N3 N 0.09501(14) 0.0351(2) 0.20299(11) 0.0210(5) Uani 1 1 d .
N4 N 0.38991(13) 0.23971(19) 0.49122(10) 0.0147(4) Uani 1 1 d .
C1 C 0.21682(15) 0.4737(2) 0.40903(14) 0.0173(5) Uani 1 1 d .
C2 C 0.17730(16) 0.3820(2) 0.34385(13) 0.0179(5) Uani 1 1 d .
C3 C 0.13269(19) 0.4088(3) 0.26492(14) 0.0266(6) Uani 1 1 d .
H3A H 0.1202 0.4894 0.2410 0.032 Uiso 1 1 calc R
C4 C 0.1113(2) 0.2936(3) 0.23023(15) 0.0284(7) Uani 1 1 d .
H4A H 0.0808 0.2783 0.1766 0.034 Uiso 1 1 calc R
C5 C 0.13712(16) 0.0711(2) 0.27592(13) 0.0182(5) Uani 1 1 d .
C6 C 0.17420(16) -0.0100(2) 0.33819(13) 0.0180(5) Uani 1 1 d .
H6A H 0.2017 0.0209 0.3895 0.022 Uiso 1 1 calc R
C7 C 0.16927(19) -0.1378(3) 0.32220(15) 0.0255(6) Uani 1 1 d .
H7A H 0.1947 -0.1971 0.3627 0.031 Uiso 1 1 calc R
C8 C 0.1269(2) -0.1788(3) 0.24658(16) 0.0292(7) Uani 1 1 d .
H8A H 0.1230 -0.2662 0.2342 0.035 Uiso 1 1 calc R
C9 C 0.09081(19) -0.0894(3) 0.18993(15) 0.0277(6) Uani 1 1 d .
H9A H 0.0611 -0.1179 0.1384 0.033 Uiso 1 1 calc R
C10 C 0.45924(17) 0.3229(3) 0.52900(14) 0.0209(6) Uani 1 1 d .
H10A H 0.4411 0.3884 0.5584 0.025 Uiso 1 1 calc R
C11 C 0.55590(17) 0.3158(3) 0.52628(14) 0.0241(6) Uani 1 1 d .
H11A H 0.6033 0.3753 0.5538 0.029 Uiso 1 1 calc R
C12 C 0.58290(17) 0.2220(3) 0.48363(14) 0.0235(6) Uani 1 1 d .
H12A H 0.6492 0.2154 0.4816 0.028 Uiso 1 1 calc R
C13 C 0.51190(18) 0.1372(3) 0.44351(15) 0.0251(6) Uani 1 1 d .
H13A H 0.5281 0.0725 0.4125 0.030 Uiso 1 1 calc R
C14 C 0.41704(17) 0.1488(2) 0.44960(15) 0.0215(6) Uani 1 1 d .
H14A H 0.3688 0.0896 0.4230 0.026 Uiso 1 1 calc R

loop_
_atom_site_aniso_label
_atom_site_aniso_U_11
_atom_site_aniso_U_22
_atom_site_aniso_U_33
_atom_site_aniso_U_23
_atom_site_aniso_U_13
_atom_site_aniso_U_12
Cu1 0.0147(2) 0.0137(2) 0.0167(2) 0.00117(18) 0.00578(16) 0.00057(17)
O1 0.0198(9) 0.0148(9) 0.0189(9) -0.0028(7) 0.0058(7) -0.0013(7)
O2 0.0257(9) 0.0139(10) 0.0276(10) 0.0004(8) 0.0077(7) 0.0007(7)
N1 0.0145(10) 0.0178(12) 0.0141(10) -0.0007(9) 0.0029(7) -0.0016(8)
N2 0.0212(11) 0.0169(11) 0.0135(10) -0.0027(9) 0.0041(8) -0.0020(9)
N3 0.0226(11) 0.0218(13) 0.0188(11) -0.0022(10) 0.0062(8) -0.0032(9)
N4 0.0160(10) 0.0149(11) 0.0129(9) 0.0047(9) 0.0034(8) 0.0004(8)
C1 0.0106(11) 0.0187(15) 0.0248(13) -0.0050(12) 0.0088(10) -0.0001(10)
C2 0.0163(12) 0.0188(14) 0.0194(13) 0.0004(11) 0.0065(10) 0.0028(10)
C3 0.0383(16) 0.0191(15) 0.0185(13) 0.0046(12) 0.0017(11) 0.0035(12)
C4 0.0396(16) 0.0272(16) 0.0142(13) 0.0041(12) 0.0006(11) 0.0034(13)
C5 0.0163(12) 0.0199(14) 0.0199(13) -0.0014(11) 0.0077(10) -0.0014(10)
C6 0.0178(12) 0.0196(14) 0.0174(12) -0.0030(11) 0.0063(10) -0.0027(10)
C7 0.0332(15) 0.0199(15) 0.0249(14) 0.0046(12) 0.0107(11) 0.0005(12)
C8 0.0404(16) 0.0183(15) 0.0303(15) -0.0077(13) 0.0121(12) -0.0051(12)
C9 0.0319(15) 0.0287(17) 0.0227(14) -0.0081(13) 0.0080(11) -0.0062(13)
C10 0.0217(13) 0.0252(15) 0.0160(12) -0.0023(11) 0.0057(10) -0.0008(11)
C11 0.0177(13) 0.0359(17) 0.0171(13) 0.0005(12) 0.0024(10) -0.0074(11)
C12 0.0159(12) 0.0373(18) 0.0187(12) 0.0082(12) 0.0074(10) 0.0043(12)
C13 0.0242(14) 0.0258(16) 0.0284(14) 0.0007(12) 0.0123(11) 0.0059(12)
C14 0.0220(13) 0.0182(15) 0.0248(14) 0.0010(12) 0.0072(10) -0.0003(11)

loop_
_atom_type_symbol
_atom_type_description
_atom_type_scat_dispersion_real
_atom_type_scat_dispersion_imag
_atom_type_scat_source
C C 0.0033 0.0016 'International Tables Vol C Tables 4.2.6.8 and 6.1.1.4'
H H 0.0000 0.0000 'International Tables Vol C Tables 4.2.6.8 and 6.1.1.4'
Cu Cu 0.3201 1.2651 'International Tables Vol C Tables 4.2.6.8 and 6.1.1.4'
N N 0.0061 0.0033 'International Tables Vol C Tables 4.2.6.8 and 6.1.1.4'
O O 0.0106 0.0060 'International Tables Vol C Tables 4.2.6.8 and 6.1.1.4'

loop_
_geom_angle_atom_site_label_1
_geom_angle_atom_site_label_2
_geom_angle_atom_site_label_3
_geom_angle
_geom_angle_site_symmetry_1
_geom_angle_site_symmetry_3
O1 Cu1 O1 180.0 7_556 .
O1 Cu1 N4 90.48(7) 7_556 .
O1 Cu1 N4 89.52(7) . .
O1 Cu1 N4 89.52(7) 7_556 7_556
O1 Cu1 N4 90.48(7) . 7_556
N4 Cu1 N4 180.000(1) . 7_556
O1 Cu1 N1 103.16(7) 7_556 .
O1 Cu1 N1 76.84(7) . .
N4 Cu1 N1 91.00(7) . .
N4 Cu1 N1 89.00(7) 7_556 .
O1 Cu1 N1 76.84(7) 7_556 7_556
O1 Cu1 N1 103.16(7) . 7_556
N4 Cu1 N1 89.00(7) . 7_556
N4 Cu1 N1 91.00(7) 7_556 7_556
N1 Cu1 N1 180.0 . 7_556
C1 O1 Cu1 122.39(15) . .
C2 N1 N2 104.68(19) . .
C2 N1 Cu1 101.97(14) . .
N2 N1 Cu1 152.96(16) . .
N1 N2 C4 111.4(2) . .
N1 N2 C5 122.01(19) . .
C4 N2 C5 126.5(2) . .
C5 N3 C9 116.1(2) . .
C14 N4 C10 117.9(2) . .
C14 N4 Cu1 121.41(16) . .
C10 N4 Cu1 120.70(17) . .
O2 C1 O1 124.7(2) . .
O2 C1 C2 117.2(2) . .
O1 C1 C2 118.1(2) . .
N1 C2 C3 111.6(2) . .
N1 C2 C1 120.4(2) . .
C3 C2 C1 128.0(2) . .
C4 C3 C2 104.9(2) . .
C4 C3 H3A 127.6 . .
C2 C3 H3A 127.6 . .
N2 C4 C3 107.4(2) . .
N2 C4 H4A 126.3 . .
C3 C4 H4A 126.3 . .
N3 C5 C6 125.1(2) . .
N3 C5 N2 114.0(2) . .
C6 C5 N2 120.9(2) . .
C7 C6 C5 117.0(2) . .
C7 C6 H6A 121.5 . .
C5 C6 H6A 121.5 . .
C6 C7 C8 119.5(2) . .
C6 C7 H7A 120.3 . .
C8 C7 H7A 120.3 . .
C9 C8 C7 118.2(3) . .
C9 C8 H8A 120.9 . .
C7 C8 H8A 120.9 . .
N3 C9 C8 124.1(2) . .
N3 C9 H9A 118.0 . .
C8 C9 H9A 118.0 . .
N4 C10 C11 122.1(2) . .
N4 C10 H10A 119.0 . .
C11 C10 H10A 119.0 . .
C12 C11 C10 119.6(2) . .
C12 C11 H11A 120.2 . .
C10 C11 H11A 120.2 . .
C11 C12 C13 118.9(2) . .
C11 C12 H12A 120.5 . .
C13 C12 H12A 120.5 . .
C14 C13 C12 118.5(3) . .
C14 C13 H13A 120.8 . .
C12 C13 H13A 120.8 . .
N4 C14 C13 123.1(2) . .
N4 C14 H14A 118.4 . .
C13 C14 H14A 118.4 . .

loop_
_geom_bond_atom_site_label_1
_geom_bond_atom_site_label_2
_geom_bond_distance
_geom_bond_site_symmetry_2
Cu1 O1 1.9539(17) 7_556
Cu1 O1 1.9539(17) .
Cu1 N4 2.0309(18) .
Cu1 N4 2.0309(18) 7_556
Cu1 N1 2.4651(18) .
Cu1 N1 2.4651(18) 7_556
O1 C1 1.265(3) .
O2 C1 1.243(3) .
N1 C2 1.334(3) .
N1 N2 1.359(3) .
N2 C4 1.361(3) .
N2 C5 1.425(3) .
N3 C5 1.330(3) .
N3 C9 1.339(3) .
N4 C14 1.339(3) .
N4 C10 1.349(3) .
C1 C2 1.501(3) .
C2 C3 1.406(3) .
C3 C4 1.364(4) .
C3 H3A 0.9500 .
C4 H4A 0.9500 .
C5 C6 1.389(3) .
C6 C7 1.381(4) .
C6 H6A 0.9500 .
C7 C8 1.388(4) .
C7 H7A 0.9500 .
C8 C9 1.377(4) .
C8 H8A 0.9500 .
C9 H9A 0.9500 .
C10 C11 1.383(3) .
C10 H10A 0.9500 .
C11 C12 1.372(4) .
C11 H11A 0.9500 .
C12 C13 1.387(4) .
C12 H12A 0.9500 .
C13 C14 1.381(3) .
C13 H13A 0.9500 .
C14 H14A 0.9500 .

loop_
_geom_torsion_atom_site_label_1
_geom_torsion_atom_site_label_2
_geom_torsion_atom_site_label_3
_geom_torsion_atom_site_label_4
_geom_torsion
_geom_torsion_site_symmetry_1
O1 Cu1 O1 C1 -126(19) 7_556
N4 Cu1 O1 C1 92.07(17) .
N4 Cu1 O1 C1 -87.93(17) 7_556
N1 Cu1 O1 C1 0.94(16) .
N1 Cu1 O1 C1 -179.06(16) 7_556
O1 Cu1 N1 C2 176.69(14) 7_556
O1 Cu1 N1 C2 -3.31(14) .
N4 Cu1 N1 C2 -92.58(15) .
N4 Cu1 N1 C2 87.42(15) 7_556
N1 Cu1 N1 C2 57(29) 7_556
O1 Cu1 N1 N2 6.5(3) 7_556
O1 Cu1 N1 N2 -173.5(3) .
N4 Cu1 N1 N2 97.2(3) .
N4 Cu1 N1 N2 -82.8(3) 7_556
N1 Cu1 N1 N2 -113(28) 7_556
C2 N1 N2 C4 0.1(3) .
Cu1 N1 N2 C4 170.1(3) .
C2 N1 N2 C5 177.6(2) .
Cu1 N1 N2 C5 -12.3(4) .
O1 Cu1 N4 C14 47.12(18) 7_556
O1 Cu1 N4 C14 -132.88(18) .
N4 Cu1 N4 C14 145(100) 7_556
N1 Cu1 N4 C14 -56.05(18) .
N1 Cu1 N4 C14 123.95(18) 7_556
O1 Cu1 N4 C10 -131.20(18) 7_556
O1 Cu1 N4 C10 48.80(18) .
N4 Cu1 N4 C10 -34(100) 7_556
N1 Cu1 N4 C10 125.63(18) .
N1 Cu1 N4 C10 -54.37(18) 7_556
Cu1 O1 C1 O2 -178.49(17) .
Cu1 O1 C1 C2 1.6(3) .
N2 N1 C2 C3 0.1(3) .
Cu1 N1 C2 C3 -175.30(17) .
N2 N1 C2 C1 -179.42(18) .
Cu1 N1 C2 C1 5.2(2) .
O2 C1 C2 N1 174.7(2) .
O1 C1 C2 N1 -5.4(3) .
O2 C1 C2 C3 -4.7(4) .
O1 C1 C2 C3 175.2(2) .
N1 C2 C3 C4 -0.2(3) .
C1 C2 C3 C4 179.3(2) .
N1 N2 C4 C3 -0.2(3) .
C5 N2 C4 C3 -177.6(2) .
C2 C3 C4 N2 0.3(3) .
C9 N3 C5 C6 -1.4(3) .
C9 N3 C5 N2 178.7(2) .
N1 N2 C5 N3 -179.68(19) .
C4 N2 C5 N3 -2.5(3) .
N1 N2 C5 C6 0.4(3) .
C4 N2 C5 C6 177.6(2) .
N3 C5 C6 C7 2.0(4) .
N2 C5 C6 C7 -178.1(2) .
C5 C6 C7 C8 -1.1(4) .
C6 C7 C8 C9 -0.2(4) .
C5 N3 C9 C8 -0.1(4) .
C7 C8 C9 N3 0.8(4) .
C14 N4 C10 C11 -0.6(3) .
Cu1 N4 C10 C11 177.78(18) .
N4 C10 C11 C12 0.4(4) .
C10 C11 C12 C13 0.6(4) .
C11 C12 C13 C14 -1.5(4) .
C10 N4 C14 C13 -0.3(4) .
Cu1 N4 C14 C13 -178.66(18) .
C12 C13 C14 N4 1.3(4) .
